data_2010406
loop_
_publ_author_name
'Wallet, J.-C.'
'Molins, E.'
'Miravitlles, C.'

_publ_section_title
;
 1-Phenyl-3-(3,4,5-trimethoxyphenyl)-1,3-propanedione
;
_journal_issue 1
_journal_name_full 'Acta Crystallographica Section C'
_journal_page_first 103
_journal_page_last 104
_journal_paper_doi 10.1107/S0108270194007687
_journal_volume 51
_journal_year 1995
_chemical_formula_moiety 'C18 H18 O5'
_chemical_formula_sum 'C18 H18 O5'
_chemical_formula_weight 314.34
_space_group_IT_number 14
_symmetry_cell_setting monoclinic
_symmetry_space_group_name_Hall '-P 2ybc'
_symmetry_space_group_name_H-M 'P 1 21/c 1'
_atom_type_scat_source IntTabIV
_cell_angle_alpha 90.
_cell_angle_beta 101.220(10)
_cell_angle_gamma 90.
_cell_formula_units_Z 4
_cell_length_a 7.4420(10)
_cell_length_b 22.709(2)
_cell_length_c 9.7380(10)
_cell_measurement_reflns_used 25
_cell_measurement_temperature 294
_cell_measurement_theta_max 25
_cell_measurement_theta_min 1
_cell_volume 1614.3(3)
_diffrn_measurement_device 'Enraf-Nonius CAD-4'
_diffrn_measurement_method \w-2\q
_diffrn_radiation_type MoK\a
_diffrn_radiation_wavelength 0.71073
_diffrn_reflns_av_R_equivalents 0.034
_diffrn_reflns_limit_h_max 9
_diffrn_reflns_limit_h_min -9
_diffrn_reflns_limit_k_max 28
_diffrn_reflns_limit_k_min 0
_diffrn_reflns_limit_l_max 12
_diffrn_reflns_limit_l_min 0
_diffrn_reflns_number 4134
_diffrn_reflns_theta_max 26.3
_diffrn_standards_decay_% 0.4
_diffrn_standards_interval_time 60
_diffrn_standards_number 3
_exptl_absorpt_coefficient_mu 0.09
_exptl_absorpt_correction_T_max 0.999
_exptl_absorpt_correction_T_min 0.949
_exptl_absorpt_correction_type empirical
_exptl_crystal_colour brown
_exptl_crystal_density_diffrn 1.293
_exptl_crystal_description prismatic
_exptl_crystal_size_max 0.45
_exptl_crystal_size_mid 0.42
_exptl_crystal_size_min 0.26
_refine_diff_density_max 0.11
_refine_diff_density_min -0.18
_refine_ls_goodness_of_fit_obs 2.07
_refine_ls_hydrogen_treatment refU
_refine_ls_number_parameters 281
_refine_ls_number_reflns 1944
_refine_ls_R_factor_obs 0.043
_refine_ls_shift/esd_max 0.74
_refine_ls_structure_factor_coef F
_refine_ls_weighting_details 'w = 4F~o~/\s(F~o~)'
_refine_ls_weighting_scheme calc
_refine_ls_wR_factor_obs 0.059
_reflns_number_observed 1944
_reflns_number_total 3374
_reflns_observed_criterion F>3.0\s(F)
_cod_data_source_file pa1113.cif
_cod_data_source_block pa1113_structure_1_of_1
_cod_depositor_comments
;
The following automatic conversions were performed:

'_refine_ls_weighting_scheme' value 'w = 4F~o~/\s(F~o~)' was changed
to 'calc'. New tag '_refine_ls_weighting_details' was created. The
value of the new tag was set to 'w = 4F~o~/\s(F~o~)'.

Automatic conversion script
Id: cif_fix_values 3143 2015-03-26 13:38:13Z robertas 
;
_cod_original_sg_symbol_H-M 'P 21/c'
_cod_database_code 2010406

loop_
_symmetry_equiv_pos_as_xyz
x,y,z
x,1/2-y,1/2+z
-x,-y,-z
-x,1/2+y,1/2-z

loop_
_atom_site_label
_atom_site_fract_x
_atom_site_fract_y
_atom_site_fract_z
O3 .1334(2) .06785(9) .4241(2)
O4 .2521(2) .00649(7) .2282(2)
O5 .5818(2) .02740(6) .1632(2)
O7 .6052(2) .22436(7) .57850(10)
O9 .8426(2) .30273(7) .57730(10)
C1 .5638(3) .14640(10) .4154(2)
C2 .3975(3) .13240(10) .4534(2)
C3 .2989(3) .08470(10) .3944(2)
C4 .3610(3) .05090(10) .2952(2)
C5 .5291(3) .06390(10) .2594(2)
C6 .6298(3) .11144(9) .3202(2)
C7 .6627(3) .19950(10) .4744(2)
C8 .8080(3) .22270(10) .4246(2)
C9 .9001(3) .27430(9) .4810(2)
C10 1.0654(3) .29570(10) .4341(2)
C11 1.1497(3) .34680(10) .4887(2)
C12 1.3084(4) .36570(10) .4473(3)
C13 1.3836(3) .33400(10) .3527(3)
C14 1.3006(3) .28350(10) .2958(2)
C15 1.1415(3) .26440(10) .3364(2)
C31 .0954(3) .08370(10) .5535(3)
C41 .3065(4) -.05030(10) .2746(3)
C51 .7515(3) .03930(10) .1229(3)
H2 .348(2) .1587(8) .518(2)
H6 .745(2) .1201(8) .294(2)
H7 .703(3) .2620(10) .604(2)
H8 .845(2) .2030(8) .344(2)
H11 1.096(2) .3693(8) .547(2)
H12 1.360(3) .3979(9) .489(2)
H13 1.501(3) .3480(10) .344(2)
H14 1.357(3) .2567(8) .223(2)
H15 1.083(2) .2265(8) .292(2)
H311 -.011(3) .0600(10) .555(2)
H312 .206(3) .0740(10) .647(2)
H313 .092(3) .1310(10) .551(2)
H411 .206(3) -.0780(10) .236(2)
H412 .436(3) -.0550(10) .260(2)
H413 .312(3) -.0530(10) .365(2)
H511 .764(2) .0112(9) .059(2)
H512 .843(3) .0300(8) .195(2)
H513 .761(3) .0780(10) .092(2)

loop_
_geom_angle_atom_site_label_1
_geom_angle_atom_site_label_2
_geom_angle_atom_site_label_3
_geom_angle
_geom_angle_publ_flag
C3 O3 C31 117.9(2) yes
C4 O4 C41 114.5(2) yes
C5 O5 C51 117.7(2) yes
C2 C1 C6 119.8(2) yes
C2 C1 C7 119.1(2) yes
C6 C1 C7 121.2(2) yes
C1 C2 C3 119.9(2) yes
O3 C3 C2 124.1(2) yes
O3 C3 C4 115.4(2) yes
C2 C3 C4 120.5(2) yes
O4 C4 C3 119.5(2) yes
O4 C4 C5 120.7(2) yes
C3 C4 C5 119.7(2) yes
O5 C5 C4 115.8(2) yes
O5 C5 C6 124.4(2) yes
C4 C5 C6 119.8(2) yes
C1 C6 C5 120.2(2) yes
O7 C7 C1 116.4(2) yes
O7 C7 C8 120.6(2) yes
C1 C7 C8 123.1(2) yes
C7 C8 C9 122.4(2) yes
O9 C9 C8 119.8(2) yes
O9 C9 C10 118.6(2) yes
C8 C9 C10 121.5(2) yes
C9 C10 C11 120.2(2) yes
C9 C10 C15 121.1(2) yes
C11 C10 C15 118.7(2) yes
C10 C11 C12 119.9(2) yes
C11 C12 C13 120.9(2) yes
C12 C13 C14 120.1(2) yes
C13 C14 C15 119.3(2) yes
C10 C15 C14 121.1(2) yes
C7 O7 H7 102.0(10) no
C1 C2 H2 119.0(10) no
C3 C2 H2 121.0(10) no
C1 C6 H6 121.0(10) no
C5 C6 H6 119.0(10) no
C7 C8 H8 118.0(10) no
C9 C8 H8 120.0(10) no
C10 C11 H11 120.0(10) no
C12 C11 H11 120.0(10) no
C11 C12 H12 116.0(10) no
C13 C12 H12 123.0(10) no
C12 C13 H13 112.0(10) no
C14 C13 H13 127.0(10) no
C13 C14 H14 123.0(10) no
C15 C14 H14 118.0(10) no
C10 C15 H15 122.0(10) no
C14 C15 H15 117.0(10) no
O3 C31 H311 101.0(10) no
O3 C31 H312 116.0(10) no
O3 C31 H313 104.0(10) no
O4 C41 H411 108.0(10) no
O4 C41 H412 107.0(10) no
O4 C41 H413 110(2) no
O5 C51 H511 106.0(10) no
O5 C51 H512 108.0(10) no
O5 C51 H513 113.0(10) no

loop_
_geom_bond_atom_site_label_1
_geom_bond_atom_site_label_2
_geom_bond_distance
_geom_bond_publ_flag
O3 C3 1.373(3) yes
O3 C31 1.391(3) yes
O4 C4 1.375(3) yes
O4 C41 1.400(3) yes
O5 C5 1.364(3) yes
O5 C51 1.419(3) yes
O7 C7 1.303(3) yes
O9 C9 1.278(3) yes
C1 C2 1.396(3) yes
C1 C6 1.382(3) yes
C1 C7 1.469(3) yes
C2 C3 1.372(3) yes
C3 C4 1.382(3) yes
C4 C5 1.394(3) yes
C5 C6 1.381(3) yes
C7 C8 1.373(3) yes
C8 C9 1.414(3) yes
C9 C10 1.476(3) yes
C10 C11 1.376(3) yes
C10 C15 1.394(3) yes
C11 C12 1.388(4) yes
C12 C13 1.372(4) yes
C13 C14 1.368(4) yes
C14 C15 1.389(3) yes
O7 H7 1.11(2) no
C2 H2 0.99(2) no
C6 H6 0.96(2) no
C8 H8 0.99(2) no
C11 H11 0.91(2) no
C12 H12 0.89(2) no
C13 H13 0.95(2) no
C14 H14 1.08(2) no
C15 H15 1.02(2) no
C31 H311 0.95(2) no
C31 H312 1.12(2) no
C31 H313 1.06(2) no
C41 H411 0.99(2) no
C41 H412 1.01(2) no
C41 H413 0.88(2) no
C51 H511 0.91(2) no
C51 H512 0.90(2) no
C51 H513 0.94(3) no
